data_4316736
loop_
_publ_author_name
'Val Phillips'
'Kathryn J. Willard'
'James A. Golen'
'Curtis J. Moore'
'Arnold L. Rheingold'
'Linda H. Doerrer'

_publ_section_title
;
 Electronic Influences on Metallophilic Interactions in
 [Pt(tpy)X][Au(C6F5)2] Double Salts
;
_journal_name_full 'Inorganic Chemistry'
_journal_page_first 9265
_journal_page_last 9274
_journal_paper_doi 10.1021/ic1008208
_journal_volume 49
_journal_year 2010
_chemical_formula_sum 'C35 H16 Au F10 N3 Pt'
_chemical_formula_weight 1060.56
_chemical_name_systematic
;
 ?
;
_space_group_IT_number 14
_symmetry_cell_setting monoclinic
_symmetry_space_group_name_Hall '-P 2yn'
_symmetry_space_group_name_H-M 'P 1 21/n 1'
_atom_sites_solution_hydrogens geom
_atom_sites_solution_primary direct
_atom_sites_solution_secondary difmap
_audit_creation_method SHELXL-97
_cell_angle_alpha 90.00
_cell_angle_beta 96.0760(10)
_cell_angle_gamma 90.00
_cell_formula_units_Z 4
_cell_length_a 16.7535(10)
_cell_length_b 7.5118(5)
_cell_length_c 23.6491(14)
_cell_measurement_reflns_used 9969
_cell_measurement_temperature 100(2)
_cell_measurement_theta_max 27.88
_cell_measurement_theta_min 2.45
_cell_volume 2959.5(3)
_computing_cell_refinement 'Bruker SMART'
_computing_data_collection 'Bruker SMART'
_computing_data_reduction 'Bruker SAINT'
_computing_molecular_graphics 'Bruker SHELXTL'
_computing_publication_material 'Bruker SHELXTL'
_computing_structure_refinement 'SHELXL-97 (Sheldrick, 1997)'
_computing_structure_solution 'SHELXS-97 (Sheldrick, 1990)'
_diffrn_ambient_temperature 100(2)
_diffrn_measured_fraction_theta_full 0.999
_diffrn_measured_fraction_theta_max 0.959
_diffrn_measurement_device_type 'CCD area detector'
_diffrn_measurement_method 'phi and omega scans'
_diffrn_radiation_monochromator graphite
_diffrn_radiation_source 'fine-focus sealed tube'
_diffrn_radiation_type MoK\a
_diffrn_radiation_wavelength 0.71073
_diffrn_reflns_av_R_equivalents 0.0386
_diffrn_reflns_av_sigmaI/netI 0.0367
_diffrn_reflns_limit_h_max 21
_diffrn_reflns_limit_h_min -21
_diffrn_reflns_limit_k_max 8
_diffrn_reflns_limit_k_min -9
_diffrn_reflns_limit_l_max 31
_diffrn_reflns_limit_l_min -29
_diffrn_reflns_number 26041
_diffrn_reflns_theta_full 25.00
_diffrn_reflns_theta_max 27.90
_diffrn_reflns_theta_min 2.45
_exptl_absorpt_coefficient_mu 9.770
_exptl_absorpt_correction_T_max 0.3220
_exptl_absorpt_correction_T_min 0.1938
_exptl_absorpt_correction_type multi-scan
_exptl_absorpt_process_details sadabs
_exptl_crystal_colour red
_exptl_crystal_density_diffrn 2.380
_exptl_crystal_density_method 'not measured'
_exptl_crystal_description block
_exptl_crystal_F_000 1976
_exptl_crystal_size_max 0.25
_exptl_crystal_size_mid 0.20
_exptl_crystal_size_min 0.15
_refine_diff_density_max 1.005
_refine_diff_density_min -1.031
_refine_diff_density_rms 0.144
_refine_ls_extinction_method none
_refine_ls_goodness_of_fit_ref 1.029
_refine_ls_hydrogen_treatment constr
_refine_ls_matrix_type full
_refine_ls_number_parameters 390
_refine_ls_number_reflns 6770
_refine_ls_number_restraints 3
_refine_ls_restrained_S_all 1.047
_refine_ls_R_factor_all 0.0362
_refine_ls_R_factor_gt 0.0285
_refine_ls_shift/su_max 0.004
_refine_ls_shift/su_mean 0.000
_refine_ls_structure_factor_coef Fsqd
_refine_ls_weighting_details 'calc w=1/[\s^2^(Fo^2^)+(0.0421P)^2^+3.2173P] where P=(Fo^2^+2Fc^2^)/3'
_refine_ls_weighting_scheme calc
_refine_ls_wR_factor_gt 0.0718
_refine_ls_wR_factor_ref 0.0758
_reflns_number_gt 5854
_reflns_number_total 6770
_reflns_threshold_expression >2sigma(I)
_cod_data_source_file ic1008208_si_001_6.cif
_cod_data_source_block lhd206-Compound_6
_cod_depositor_comments
;
The following automatic conversions were performed:

'_symmetry_cell_setting' value 'Monoclinic' changed to 'monoclinic'
according to the built-in table from CIF Core dictionary named
'cif_core.dic' version 2.4.1 from 2010-06-29.

Automatic conversion script
Id: cif_fix_values 1646 2011-03-28 12:23:43Z adriana 
;
_cod_database_code 4316736
_comments
;
ArF-Au Anions exhibit an interwoven or overlapping structures where the Au
and para-F atoms can be thought of as alternating positions.
This disorder problem was treated by generating the second half of each
ArF-Au anion and then setting the occupancies to 50 %. This resulted in
Au1-C24, Au1-C24A distances of 2.101(6) and 2.121(5) and for Au2-C30,
Au2-C30A distances of 2.109(5), 2.109(5) angstroms.
 
alert  041 and 045 Calculated and Reported Z Differ 
Value of Z listed in checkcif as 2 - Because of the disorder issues we
believe that this should be 4.
;

loop_
_symmetry_equiv_pos_as_xyz
'x, y, z'
'-x+1/2, y+1/2, -z+1/2'
'-x, -y, -z'
'x-1/2, -y-1/2, z-1/2'

loop_
_atom_site_label
_atom_site_type_symbol
_atom_site_fract_x
_atom_site_fract_y
_atom_site_fract_z
_atom_site_U_iso_or_equiv
_atom_site_adp_type
_atom_site_occupancy
_atom_site_symmetry_multiplicity
_atom_site_calc_flag
_atom_site_refinement_flags
_atom_site_disorder_assembly
_atom_site_disorder_group
Pt1 Pt 1.012825(9) -0.28499(2) 0.484805(7) 0.01954(6) Uani 1 1 d . . .
N1 N 0.9506(2) -0.1694(4) 0.54374(16) 0.0221(8) Uani 1 1 d . . .
C1 C 0.8714(3) -0.1411(6) 0.5406(2) 0.0260(10) Uani 1 1 d . . .
H1A H 0.8388 -0.1770 0.5073 0.031 Uiso 1 1 calc R . .
N2 N 1.1021(2) -0.2296(4) 0.54290(16) 0.0196(7) Uani 1 1 d . . .
C2 C 0.8351(3) -0.0615(6) 0.5841(2) 0.0298(10) Uani 1 1 d . . .
H2A H 0.7787 -0.0433 0.5806 0.036 Uiso 1 1 calc R . .
N3 N 1.1051(2) -0.3774(4) 0.44475(16) 0.0206(7) Uani 1 1 d . . .
C3 C 0.8825(3) -0.0090(6) 0.6326(2) 0.0320(11) Uani 1 1 d . . .
H3A H 0.8590 0.0441 0.6633 0.038 Uiso 1 1 calc R . .
C4 C 0.9649(3) -0.0349(6) 0.6359(2) 0.0284(10) Uani 1 1 d . . .
H4A H 0.9982 0.0018 0.6688 0.034 Uiso 1 1 calc R . .
C5 C 0.9986(3) -0.1142(6) 0.59112(19) 0.0241(9) Uani 1 1 d . . .
C6 C 1.0856(3) -0.1447(5) 0.59030(19) 0.0224(9) Uani 1 1 d . . .
C7 C 1.1481(3) -0.0950(6) 0.63017(19) 0.0268(10) Uani 1 1 d . . .
H7A H 1.1380 -0.0332 0.6637 0.032 Uiso 1 1 calc R . .
C8 C 1.2255(3) -0.1372(6) 0.6201(2) 0.0289(10) Uani 1 1 d . . .
H8A H 1.2689 -0.1036 0.6472 0.035 Uiso 1 1 calc R . .
C9 C 1.2415(3) -0.2276(6) 0.5713(2) 0.0272(10) Uani 1 1 d . . .
H9A H 1.2949 -0.2580 0.5649 0.033 Uiso 1 1 calc R . .
C10 C 1.1767(3) -0.2722(5) 0.5319(2) 0.0221(9) Uani 1 1 d . . .
C11 C 1.1785(3) -0.3586(5) 0.4756(2) 0.0238(9) Uani 1 1 d . . .
C12 C 1.2481(3) -0.4123(6) 0.4541(2) 0.0276(10) Uani 1 1 d . . .
H12A H 1.2984 -0.4002 0.4763 0.033 Uiso 1 1 calc R . .
C13 C 1.2439(3) -0.4841(6) 0.3998(2) 0.0296(10) Uani 1 1 d . . .
H13A H 1.2913 -0.5210 0.3843 0.036 Uiso 1 1 calc R . .
C14 C 1.1694(3) -0.5014(6) 0.3685(2) 0.0300(11) Uani 1 1 d . . .
H14A H 1.1654 -0.5489 0.3311 0.036 Uiso 1 1 calc R . .
C15 C 1.1008(3) -0.4487(6) 0.39216(19) 0.0254(9) Uani 1 1 d . . .
H15A H 1.0499 -0.4632 0.3709 0.030 Uiso 1 1 calc R . .
C16 C 0.9221(3) -0.3320(6) 0.4253(2) 0.0231(9) Uani 1 1 d . . .
C17 C 0.8667(3) -0.3582(6) 0.39122(19) 0.0227(9) Uani 1 1 d . . .
C18 C 0.7977(3) -0.4056(5) 0.35180(18) 0.0218(9) Uani 1 1 d . . .
C19 C 0.7201(3) -0.3640(6) 0.3644(2) 0.0261(10) Uani 1 1 d . . .
H19A H 0.7127 -0.2946 0.3970 0.031 Uiso 1 1 calc R . .
C20 C 0.6543(3) -0.4233(7) 0.3295(2) 0.0363(12) Uani 1 1 d . . .
H20A H 0.6017 -0.3934 0.3378 0.044 Uiso 1 1 calc R . .
C21 C 0.6650(4) -0.5266(7) 0.2823(2) 0.0439(14) Uani 1 1 d . . .
H21A H 0.6197 -0.5727 0.2594 0.053 Uiso 1 1 calc R . .
C22 C 0.7410(3) -0.5625(7) 0.2684(2) 0.0355(12) Uani 1 1 d . . .
H22A H 0.7478 -0.6287 0.2350 0.043 Uiso 1 1 calc R . .
C23 C 0.8075(3) -0.5034(6) 0.3026(2) 0.0276(10) Uani 1 1 d . . .
H23A H 0.8598 -0.5291 0.2928 0.033 Uiso 1 1 calc R . .
Au1 Au 0.46006(2) -0.40671(4) 0.434516(15) 0.02260(8) Uani 0.50 1 d P . .
F1 F 0.3499(4) -0.1039(9) 0.4833(3) 0.0298(16) Uiso 0.50 1 d P . .
F1A F 0.3535(5) -0.6995(10) 0.4950(3) 0.048(2) Uiso 0.50 1 d P . .
F2A F 0.3449(4) 0.2468(8) 0.4795(3) 0.0282(14) Uiso 0.50 1 d P . .
F2 F 0.3423(5) -1.0515(12) 0.4892(4) 0.052(2) Uiso 0.50 1 d P . .
F3A F 0.4573(4) 0.4189(8) 0.4222(3) 0.0417(14) Uiso 0.50 1 d P . .
F3 F 0.4476(5) -1.2312(10) 0.4276(4) 0.061(2) Uiso 0.50 1 d P . .
F4A F 0.5698(4) 0.2337(9) 0.3720(3) 0.0357(16) Uiso 0.50 1 d P . .
F4 F 0.5651(5) -1.0580(12) 0.3758(4) 0.052(2) Uiso 0.50 1 d P . .
F5 F 0.5671(4) -0.7023(9) 0.3818(3) 0.0370(17) Uiso 0.50 1 d P . .
F5A F 0.5710(5) -0.1207(11) 0.3796(3) 0.045(2) Uiso 0.50 1 d P . .
C24 C 0.4590(4) -0.6863(7) 0.4370(3) 0.031(2) Uiso 0.50 1 d PG . .
C25 C 0.4017(4) -0.7764(10) 0.4645(3) 0.035(2) Uiso 0.50 1 d PG . .
C26 C 0.3976(4) -0.9610(10) 0.4621(3) 0.038(3) Uiso 0.50 1 d PG . .
C27 C 0.4507(4) -1.0557(8) 0.4322(3) 0.043(3) Uiso 0.50 1 d PG . .
C28 C 0.5080(4) -0.9657(9) 0.4046(3) 0.028(2) Uiso 0.50 1 d PG . .
C29 C 0.5121(3) -0.7810(9) 0.4071(3) 0.0233(19) Uiso 0.50 1 d PG . .
C24A C 0.4610(4) -0.1245(7) 0.4313(3) 0.029(2) Uiso 0.50 1 d PG . .
C25A C 0.4035(3) -0.0278(8) 0.4565(3) 0.0195(18) Uiso 0.50 1 d PG . .
C26A C 0.4028(3) 0.1569(8) 0.4532(3) 0.0208(18) Uiso 0.50 1 d PG . .
C27A C 0.4595(4) 0.2450(7) 0.4247(3) 0.030(2) Uiso 0.50 1 d PG . .
C28A C 0.5170(3) 0.1483(9) 0.3995(3) 0.028(2) Uiso 0.50 1 d PG . .
C29A C 0.5178(3) -0.0364(9) 0.4028(3) 0.028(2) Uiso 0.50 1 d PG . .
Au2 Au 1.396539(18) -0.50379(4) 0.279638(13) 0.01734(8) Uani 0.50 1 d P . .
F6 F 1.2740(5) -0.8456(11) 0.3153(4) 0.040(2) Uiso 0.50 1 d P . .
F6A F 1.2789(4) -0.1567(10) 0.3270(3) 0.038(2) Uiso 0.50 1 d P . .
F7A F 1.2780(5) 0.2024(11) 0.3234(4) 0.038(2) Uiso 0.50 1 d P . .
F7 F 1.2726(4) -1.2035(10) 0.3155(3) 0.0367(19) Uiso 0.50 1 d P . .
F8A F 1.4000(3) 0.3236(7) 0.2748(2) 0.0346(13) Uiso 0.50 1 d PD . .
F8 F 1.3966(4) -1.3308(8) 0.2820(3) 0.0403(14) Uiso 0.50 1 d PD . .
F9A F 1.5225(4) 0.1412(10) 0.2356(3) 0.0342(17) Uiso 0.50 1 d P . .
F9 F 1.5192(4) -1.2148(10) 0.2391(3) 0.0358(18) Uiso 0.50 1 d P . .
F10 F 1.5123(4) -0.7970(9) 0.2317(3) 0.0323(16) Uiso 0.50 1 d P . .
F10A F 1.5181(4) -0.1575(11) 0.2330(3) 0.045(2) Uiso 0.50 1 d PD . .
C30 C 1.3949(4) -0.7845(7) 0.2777(3) 0.026(2) Uiso 0.50 1 d PG . .
C31 C 1.3346(3) -0.8763(8) 0.3014(3) 0.030(2) Uiso 0.50 1 d PG . .
C32 C 1.3354(3) -1.0613(8) 0.3028(3) 0.027(2) Uiso 0.50 1 d PG . .
C33 C 1.3965(4) -1.1545(7) 0.2804(3) 0.030(2) Uiso 0.50 1 d PGD . .
C34 C 1.4568(3) -1.0626(8) 0.2567(3) 0.0226(18) Uiso 0.50 1 d PG . .
C35 C 1.4560(3) -0.8777(8) 0.2554(3) 0.0217(18) Uiso 0.50 1 d PG . .
C30A C 1.3965(4) -0.2231(7) 0.2785(3) 0.030(2) Uiso 0.50 1 d PG . .
C31A C 1.3341(3) -0.1260(8) 0.2976(3) 0.028(2) Uiso 0.50 1 d PG . .
C32A C 1.3356(3) 0.0589(8) 0.2963(3) 0.0238(19) Uiso 0.50 1 d PG . .
C33A C 1.3996(4) 0.1468(7) 0.2757(3) 0.030(2) Uiso 0.50 1 d PGD . .
C34A C 1.4621(3) 0.0497(8) 0.2566(3) 0.0246(19) Uiso 0.50 1 d PG . .
C35A C 1.4606(3) -0.1352(8) 0.2580(3) 0.0226(19) Uiso 0.50 1 d PGD . .

loop_
_atom_site_aniso_label
_atom_site_aniso_U_11
_atom_site_aniso_U_22
_atom_site_aniso_U_33
_atom_site_aniso_U_23
_atom_site_aniso_U_13
_atom_site_aniso_U_12
Pt1 0.02300(9) 0.01534(9) 0.01973(10) 0.00353(6) -0.00032(7) -0.00300(6)
N1 0.0305(19) 0.0098(16) 0.026(2) 0.0069(15) 0.0007(16) -0.0038(14)
C1 0.026(2) 0.020(2) 0.032(3) 0.005(2) 0.0056(19) -0.0031(18)
N2 0.0248(18) 0.0117(16) 0.0212(19) 0.0046(14) -0.0031(15) -0.0031(13)
C2 0.029(2) 0.025(2) 0.037(3) 0.010(2) 0.011(2) -0.0001(19)
N3 0.0238(17) 0.0163(17) 0.0211(19) 0.0048(15) -0.0010(14) -0.0031(14)
C3 0.046(3) 0.020(2) 0.033(3) 0.001(2) 0.017(2) -0.003(2)
C4 0.038(3) 0.022(2) 0.026(2) 0.0014(19) 0.006(2) -0.004(2)
C5 0.031(2) 0.017(2) 0.025(2) 0.0061(18) 0.0024(19) -0.0050(17)
C6 0.030(2) 0.0128(19) 0.024(2) 0.0051(18) 0.0013(18) -0.0026(17)
C7 0.035(2) 0.027(2) 0.017(2) 0.0024(18) -0.0045(19) -0.0048(19)
C8 0.035(2) 0.023(2) 0.026(3) 0.004(2) -0.007(2) -0.0063(19)
C9 0.030(2) 0.021(2) 0.030(3) 0.0097(19) -0.003(2) -0.0008(18)
C10 0.027(2) 0.0142(19) 0.025(2) 0.0047(17) 0.0015(18) -0.0038(16)
C11 0.030(2) 0.0129(19) 0.028(2) 0.0049(18) 0.0014(19) -0.0018(17)
C12 0.031(2) 0.015(2) 0.037(3) 0.0039(19) 0.002(2) -0.0003(17)
C13 0.032(2) 0.023(2) 0.035(3) 0.007(2) 0.011(2) 0.0032(19)
C14 0.041(3) 0.025(2) 0.025(2) 0.0020(19) 0.008(2) 0.000(2)
C15 0.032(2) 0.021(2) 0.023(2) 0.0076(18) -0.0009(19) 0.0023(18)
C16 0.026(2) 0.016(2) 0.027(2) 0.0082(18) 0.0061(19) 0.0014(17)
C17 0.030(2) 0.014(2) 0.025(2) 0.0023(18) 0.0071(19) 0.0001(17)
C18 0.029(2) 0.017(2) 0.018(2) 0.0048(17) -0.0030(17) -0.0027(17)
C19 0.029(2) 0.026(2) 0.023(2) 0.0046(19) 0.0016(19) -0.0020(19)
C20 0.027(2) 0.036(3) 0.044(3) 0.012(2) -0.004(2) -0.005(2)
C21 0.051(3) 0.037(3) 0.039(3) 0.012(3) -0.015(3) -0.017(3)
C22 0.052(3) 0.027(2) 0.025(3) 0.001(2) -0.009(2) -0.007(2)
C23 0.036(2) 0.024(2) 0.023(2) 0.0048(19) 0.003(2) -0.0003(18)
Au1 0.02395(17) 0.01835(16) 0.02509(19) 0.00222(13) 0.00064(13) 0.00082(12)
Au2 0.02095(15) 0.01231(15) 0.01894(17) -0.00029(12) 0.00291(12) 0.00034(11)

loop_
_atom_type_symbol
_atom_type_description
_atom_type_scat_dispersion_real
_atom_type_scat_dispersion_imag
_atom_type_scat_source
C C 0.0033 0.0016 'International Tables Vol C Tables 4.2.6.8 and 6.1.1.4'
H H 0.0000 0.0000 'International Tables Vol C Tables 4.2.6.8 and 6.1.1.4'
N N 0.0061 0.0033 'International Tables Vol C Tables 4.2.6.8 and 6.1.1.4'
F F 0.0171 0.0103 'International Tables Vol C Tables 4.2.6.8 and 6.1.1.4'
Pt Pt -1.7033 8.3905 'International Tables Vol C Tables 4.2.6.8 and 6.1.1.4'
Au Au -2.0133 8.8022 'International Tables Vol C Tables 4.2.6.8 and 6.1.1.4'

loop_
_geom_angle_atom_site_label_1
_geom_angle_atom_site_label_2
_geom_angle_atom_site_label_3
_geom_angle
_geom_angle_site_symmetry_1
_geom_angle_site_symmetry_3
_geom_angle_publ_flag
N2 Pt1 C16 178.00(15) . . ?
N2 Pt1 N3 80.65(15) . . ?
C16 Pt1 N3 99.93(16) . . ?
N2 Pt1 N1 80.60(15) . . ?
C16 Pt1 N1 98.78(16) . . ?
N3 Pt1 N1 161.22(15) . . ?
C1 N1 C5 119.2(4) . . ?
C1 N1 Pt1 127.7(3) . . ?
C5 N1 Pt1 113.1(3) . . ?
N1 C1 C2 122.6(5) . . ?
N1 C1 H1A 118.7 . . ?
C2 C1 H1A 118.7 . . ?
C10 N2 C6 123.6(4) . . ?
C10 N2 Pt1 118.0(3) . . ?
C6 N2 Pt1 118.4(3) . . ?
C1 C2 C3 118.7(4) . . ?
C1 C2 H2A 120.6 . . ?
C3 C2 H2A 120.6 . . ?
C15 N3 C11 119.2(4) . . ?
C15 N3 Pt1 126.9(3) . . ?
C11 N3 Pt1 113.8(3) . . ?
C4 C3 C2 119.2(4) . . ?
C4 C3 H3A 120.4 . . ?
C2 C3 H3A 120.4 . . ?
C3 C4 C5 120.0(5) . . ?
C3 C4 H4A 120.0 . . ?
C5 C4 H4A 120.0 . . ?
N1 C5 C4 120.2(4) . . ?
N1 C5 C6 115.8(4) . . ?
C4 C5 C6 124.0(4) . . ?
N2 C6 C7 119.2(4) . . ?
N2 C6 C5 112.0(4) . . ?
C7 C6 C5 128.7(4) . . ?
C8 C7 C6 118.6(4) . . ?
C8 C7 H7A 120.7 . . ?
C6 C7 H7A 120.7 . . ?
C7 C8 C9 121.5(4) . . ?
C7 C8 H8A 119.3 . . ?
C9 C8 H8A 119.3 . . ?
C10 C9 C8 117.8(4) . . ?
C10 C9 H9A 121.1 . . ?
C8 C9 H9A 121.1 . . ?
N2 C10 C9 119.3(4) . . ?
N2 C10 C11 112.7(4) . . ?
C9 C10 C11 128.0(4) . . ?
N3 C11 C12 121.3(4) . . ?
N3 C11 C10 114.8(4) . . ?
C12 C11 C10 123.8(4) . . ?
C11 C12 C13 119.5(4) . . ?
C11 C12 H12A 120.2 . . ?
C13 C12 H12A 120.2 . . ?
C14 C13 C12 118.9(4) . . ?
C14 C13 H13A 120.5 . . ?
C12 C13 H13A 120.5 . . ?
C13 C14 C15 119.7(4) . . ?
C13 C14 H14A 120.2 . . ?
C15 C14 H14A 120.2 . . ?
N3 C15 C14 121.3(4) . . ?
N3 C15 H15A 119.3 . . ?
C14 C15 H15A 119.3 . . ?
C17 C16 Pt1 177.9(4) . . ?
C16 C17 C18 174.8(5) . . ?
C19 C18 C23 119.1(4) . . ?
C19 C18 C17 120.2(4) . . ?
C23 C18 C17 120.5(4) . . ?
C20 C19 C18 120.2(5) . . ?
C20 C19 H19A 119.9 . . ?
C18 C19 H19A 119.9 . . ?
C19 C20 C21 119.9(5) . . ?
C19 C20 H20A 120.1 . . ?
C21 C20 H20A 120.1 . . ?
C22 C21 C20 120.2(5) . . ?
C22 C21 H21A 119.9 . . ?
C20 C21 H21A 119.9 . . ?
C21 C22 C23 120.6(5) . . ?
C21 C22 H22A 119.7 . . ?
C23 C22 H22A 119.7 . . ?
C22 C23 C18 119.9(5) . . ?
C22 C23 H23A 120.1 . . ?
C18 C23 H23A 120.1 . . ?
F3A Au1 F3 158.7(4) 1_545 1_565 ?
F3A Au1 C24 14.0(3) 1_545 . ?
F3 Au1 C24 169.6(4) 1_565 . ?
F3A Au1 C24A 165.5(3) 1_545 . ?
F3 Au1 C24A 10.2(4) 1_565 . ?
C24 Au1 C24A 179.6(3) . . ?
F3A Au1 C27A 7.5(6) 1_545 1_545 ?
F3 Au1 C27A 165.7(7) 1_565 1_545 ?
C24 Au1 C27A 6.7(5) . 1_545 ?
C24A Au1 C27A 172.9(7) . 1_545 ?
F3A Au1 C27 165.8(7) 1_545 1_565 ?
F3 Au1 C27 7.6(7) 1_565 1_565 ?
C24 Au1 C27 176.1(6) . 1_565 ?
C24A Au1 C27 4.0(5) . 1_565 ?
C27A Au1 C27 173.1(10) 1_545 1_565 ?
F2 F1 C25A 90.1(18) 1_565 . ?
F2 F1 C26 69.0(18) 1_565 1_565 ?
C25A F1 C26 21.1(7) . 1_565 ?
F2A F1A C25 55.4(11) 1_545 . ?
F2A F1A C26A 43.4(13) 1_545 1_545 ?
C25 F1A C26A 13.3(6) . 1_545 ?
F1A F2A C25 99(2) 1_565 1_565 ?
F1A F2A C26A 120.6(13) 1_565 . ?
C25 F2A C26A 22.5(11) 1_565 . ?
F1A F2A C26 131.5(16) 1_565 1_565 ?
C25 F2A C26 47.7(4) 1_565 1_565 ?
C26A F2A C26 28.2(7) . 1_565 ?
F1 F2 C26 93.4(18) 1_545 . ?
F1 F2 C25A 70.9(17) 1_545 1_545 ?
C26 F2 C25A 22.5(5) . 1_545 ?
C24 F3A C27A 21.2(6) 1_565 . ?
C24 F3A Au1 143.8(9) 1_565 1_565 ?
C27A F3A Au1 164.8(6) . 1_565 ?
C24 F3A C29 47.7(6) 1_565 1_565 ?
C27A F3A C29 33.9(7) . 1_565 ?
Au1 F3A C29 147.6(10) 1_565 1_565 ?
C24A F3 C27 13.2(6) 1_545 . ?
C24A F3 Au1 153.4(11) 1_545 1_545 ?
C27 F3 Au1 164.7(8) . 1_545 ?
C24A F3 C25A 44.4(6) 1_545 1_545 ?
C27 F3 C25A 33.4(7) . 1_545 ?
Au1 F3 C25A 145.7(9) 1_545 1_545 ?
F5 F4A C28A 97.5(13) 1_565 . ?
F5 F4A C29 73.1(13) 1_565 1_565 ?
C28A F4A C29 24.7(4) . 1_565 ?
F5A F4 C29A 100.5(19) 1_545 1_545 ?
F5A F4 C28 121.3(19) 1_545 . ?
C29A F4 C28 20.9(6) 1_545 . ?
F5A F4 C28A 147(2) 1_545 1_545 ?
C29A F4 C28A 47.9(5) 1_545 1_545 ?
C28 F4 C28A 27.1(7) . 1_545 ?
F4A F5 C29 83.5(12) 1_545 . ?
F4A F5 C28A 61.5(13) 1_545 1_545 ?
C29 F5 C28A 22.2(7) . 1_545 ?
F4 F5A C29A 57.2(15) 1_565 . ?
F4 F5A C28 44.7(16) 1_565 1_565 ?
C29A F5A C28 12.8(6) . 1_565 ?
C27A C24 F3A 127(2) 1_545 1_545 ?
C27A C24 C25 81.5(19) 1_545 . ?
F3A C24 C25 129.9(7) 1_545 . ?
C27A C24 C29 42(2) 1_545 . ?
F3A C24 C29 104.9(7) 1_545 . ?
C25 C24 C29 120.0 . . ?
C27A C24 C26A 60.7(13) 1_545 1_545 ?
F3A C24 C26A 141.8(11) 1_545 1_545 ?
C25 C24 C26A 20.8(8) . 1_545 ?
C29 C24 C26A 99.9(7) . 1_545 ?
C27A C24 C28A 31.6(14) 1_545 1_545 ?
F3A C24 C28A 114.5(10) 1_545 1_545 ?
C25 C24 C28A 108.6(6) . 1_545 ?
C29 C24 C28A 11.5(6) . 1_545 ?
C26A C24 C28A 88.5(4) 1_545 1_545 ?
C27A C24 Au1 149(2) 1_545 . ?
F3A C24 Au1 22.1(5) 1_545 . ?
C25 C24 Au1 120.5(3) . . ?
C29 C24 Au1 119.3(3) . . ?
C26A C24 Au1 139.3(8) 1_545 . ?
C28A C24 Au1 130.4(7) 1_545 . ?
C26A C25 F2A 112(2) 1_545 1_545 ?
C26A C25 F1A 136(2) 1_545 . ?
F2A C25 F1A 25.3(5) 1_545 . ?
C26A C25 C24 99(2) 1_545 . ?
F2A C25 C24 139.6(7) 1_545 . ?
F1A C25 C24 123.6(6) . . ?
C26A C25 C26 27(2) 1_545 . ?
F2A C25 C26 97.7(7) 1_545 . ?
F1A C25 C26 116.3(6) . . ?
C24 C25 C26 120.0 . . ?
C26A C25 C27A 75(2) 1_545 1_545 ?
F2A C25 C27A 153.3(11) 1_545 1_545 ?
F1A C25 C27A 146.6(7) . 1_545 ?
C24 C25 C27A 24.2(4) . 1_545 ?
C26 C25 C27A 96.8(2) . 1_545 ?
C26A C25 C25A 22.4(15) 1_545 1_545 ?
F2A C25 C25A 102.7(10) 1_545 1_545 ?
F1A C25 C25A 121.6(10) . 1_545 ?
C24 C25 C25A 114.8(8) . 1_545 ?
C26 C25 C25A 5.3(8) . 1_545 ?
C27A C25 C25A 91.6(9) 1_545 1_545 ?
C25A C26 C26A 146(4) 1_545 1_545 ?
C25A C26 F2 78(3) 1_545 . ?
C26A C26 F2 132.4(15) 1_545 . ?
C25A C26 C27 41(3) 1_545 . ?
C26A C26 C27 107.3(14) 1_545 . ?
F2 C26 C27 119.3(6) . . ?
C25A C26 C25 161(3) 1_545 . ?
C26A C26 C25 16.1(17) 1_545 . ?
F2 C26 C25 120.7(6) . . ?
C27 C26 C25 120.0 . . ?
C25A C26 F1 61(3) 1_545 1_545 ?
C26A C26 F1 149.1(15) 1_545 1_545 ?
F2 C26 F1 17.6(4) . 1_545 ?
C27 C26 F1 101.7(5) . 1_545 ?
C25 C26 F1 138.3(5) . 1_545 ?
C25A C26 C24A 30(2) 1_545 1_545 ?
C26A C26 C24A 119.1(15) 1_545 1_545 ?
F2 C26 C24A 107.8(6) . 1_545 ?
C27 C26 C24A 11.9(3) . 1_545 ?
C25 C26 C24A 131.3(3) . 1_545 ?
F1 C26 C24A 90.3(5) 1_545 1_545 ?
C25A C26 F2A 162(3) 1_545 1_545 ?
C26A C26 F2A 45.4(14) 1_545 1_545 ?
F2 C26 F2A 87.2(5) . 1_545 ?
C27 C26 F2A 152.4(3) . 1_545 ?
C25 C26 F2A 34.5(3) . 1_545 ?
F1 C26 F2A 104.6(5) 1_545 1_545 ?
C24A C26 F2A 164.3(4) 1_545 1_545 ?
C24A C27 C25A 117.9(12) 1_545 1_545 ?
C24A C27 F3 20.5(10) 1_545 . ?
C25A C27 F3 102.5(6) 1_545 . ?
C24A C27 C26 136.4(11) 1_545 . ?
C25A C27 C26 19.4(4) 1_545 . ?
F3 C27 C26 121.9(6) . . ?
C24A C27 C28 102.0(10) 1_545 . ?
C25A C27 C28 139.3(4) 1_545 . ?
F3 C27 C28 118.1(6) . . ?
C26 C27 C28 120.0 . . ?
C24A C27 C29A 78.8(9) 1_545 1_545 ?
C25A C27 C29A 162.1(10) 1_545 1_545 ?
F3 C27 C29A 95.2(5) . 1_545 ?
C26 C27 C29A 142.8(4) . 1_545 ?
C28 C27 C29A 23.2(3) . 1_545 ?
C24A C27 C26A 163.7(16) 1_545 1_545 ?
C25A C27 C26A 46.8(5) 1_545 1_545 ?
F3 C27 C26A 148.6(8) . 1_545 ?
C26 C27 C26A 27.8(6) . 1_545 ?
C28 C27 C26A 92.7(5) . 1_545 ?
C29A C27 C26A 115.8(6) 1_545 1_545 ?
C24A C27 Au1 15.7(8) 1_545 1_545 ?
C25A C27 Au1 103.5(4) 1_545 1_545 ?
F3 C27 Au1 7.7(4) . 1_545 ?
C26 C27 Au1 122.7(3) . 1_545 ?
C28 C27 Au1 117.0(3) . 1_545 ?
C29A C27 Au1 93.8(3) 1_545 1_545 ?
C26A C27 Au1 150.3(6) 1_545 1_545 ?
C29A C28 C28A 149(4) 1_545 1_545 ?
C29A C28 C27 78(3) 1_545 . ?
C28A C28 C27 132.5(13) 1_545 . ?
C29A C28 C29 160(3) 1_545 . ?
C28A C28 C29 13.1(15) 1_545 . ?
C27 C28 C29 120.0 . . ?
C29A C28 F4 44(3) 1_545 . ?
C28A C28 F4 106.0(14) 1_545 . ?
C27 C28 F4 121.5(6) . . ?
C29 C28 F4 118.4(6) . . ?
C29A C28 C24A 59(3) 1_545 1_545 ?
C28A C28 C24A 151.8(15) 1_545 1_545 ?
C27 C28 C24A 19.5(3) . 1_545 ?
C29 C28 C24A 139.0(3) . 1_545 ?
F4 C28 C24A 102.2(5) . 1_545 ?
C29A C28 F5A 30(3) 1_545 1_545 ?
C28A C28 F5A 119.4(14) 1_545 1_545 ?
C27 C28 F5A 108.1(5) . 1_545 ?
C29 C28 F5A 131.3(5) . 1_545 ?
F4 C28 F5A 14.0(5) . 1_545 ?
C24A C28 F5A 88.7(4) 1_545 1_545 ?
C29A C28 C27A 165(3) 1_545 1_545 ?
C28A C28 C27A 45.1(8) 1_545 1_545 ?
C27 C28 C27A 87.3(5) . 1_545 ?
C29 C28 C27A 33.1(5) . 1_545 ?
F4 C28 C27A 151.0(8) . 1_545 ?
C24A C28 C27A 106.7(7) 1_545 1_545 ?
F5A C28 C27A 164.5(7) 1_545 1_545 ?
C28A C29 C27A 118(3) 1_545 1_545 ?
C28A C29 F5 98(2) 1_545 . ?
C27A C29 F5 141.3(7) 1_545 . ?
C28A C29 F4A 75(2) 1_545 1_545 ?
C27A C29 F4A 159.2(12) 1_545 1_545 ?
F5 C29 F4A 23.4(4) . 1_545 ?
C28A C29 C28 21(2) 1_545 . ?
C27A C29 C28 99.5(4) 1_545 . ?
F5 C29 C28 118.1(6) . . ?
F4A C29 C28 95.3(5) 1_545 . ?
C28A C29 C24 139(2) 1_545 . ?
C27A C29 C24 22.7(8) 1_545 . ?
F5 C29 C24 121.8(6) . . ?
F4A C29 C24 144.5(5) 1_545 . ?
C28 C29 C24 120.0 . . ?
C28A C29 F3A 158(3) 1_545 1_545 ?
C27A C29 F3A 45.0(4) 1_545 1_545 ?
F5 C29 F3A 96.5(5) . 1_545 ?
F4A C29 F3A 117.7(5) 1_545 1_545 ?
C28 C29 F3A 144.1(3) . 1_545 ?
C24 C29 F3A 27.4(3) . 1_545 ?
C28A C29 C29A 16.9(16) 1_545 1_545 ?
C27A C29 C29A 105.0(11) 1_545 1_545 ?
F5 C29 C29A 113.0(10) . 1_545 ?
F4A C29 C29A 90.4(10) 1_545 1_545 ?
C28 C29 C29A 5.8(9) . 1_545 ?
C24 C29 C29A 125.1(8) . 1_545 ?
F3A C29 C29A 149.8(9) 1_545 1_545 ?
C27 C24A F3 146(3) 1_565 1_565 ?
C27 C24A C25A 42(2) 1_565 . ?
F3 C24A C25A 110.8(8) 1_565 . ?
C27 C24A C29A 79(2) 1_565 . ?
F3 C24A C29A 126.7(8) 1_565 . ?
C25A C24A C29A 120.0 . . ?
C27 C24A C28 58.4(16) 1_565 1_565 ?
F3 C24A C28 144.7(12) 1_565 1_565 ?
C25A C24A C28 99.9(7) . 1_565 ?
C29A C24A C28 20.1(7) . 1_565 ?
C27 C24A C26 31.7(17) 1_565 1_565 ?
F3 C24A C26 121.8(10) 1_565 1_565 ?
C25A C24A C26 11.0(6) . 1_565 ?
C29A C24A C26 109.3(6) . 1_565 ?
C28 C24A C26 89.2(3) 1_565 1_565 ?
C27 C24A Au1 160(2) 1_565 . ?
F3 C24A Au1 16.5(7) 1_565 . ?
C25A C24A Au1 119.9(3) . . ?
C29A C24A Au1 120.1(3) . . ?
C28 C24A Au1 140.1(8) 1_565 . ?
C26 C24A Au1 130.7(7) 1_565 . ?
C26 C25A C27 120(3) 1_565 1_565 ?
C26 C25A F1 98(3) 1_565 . ?
C27 C25A F1 142.1(7) 1_565 . ?
C26 C25A F2 79(3) 1_565 1_565 ?
C27 C25A F2 160.9(7) 1_565 1_565 ?
F1 C25A F2 19.0(5) . 1_565 ?
C26 C25A C24A 139(3) 1_565 . ?
C27 C25A C24A 20.3(5) 1_565 . ?
F1 C25A C24A 122.0(5) . . ?
F2 C25A C24A 140.7(5) 1_565 . ?
C26 C25A C26A 21(3) 1_565 . ?
C27 C25A C26A 99.9(4) 1_565 . ?
F1 C25A C26A 118.0(5) . . ?
F2 C25A C26A 99.2(5) 1_565 . ?
C24A C25A C26A 120.0 . . ?
C26 C25A F3 164(3) 1_565 1_565 ?
C27 C25A F3 44.0(5) 1_565 1_565 ?
F1 C25A F3 98.1(5) . 1_565 ?
F2 C25A F3 117.0(6) 1_565 1_565 ?
C24A C25A F3 24.8(3) . 1_565 ?
C26A C25A F3 143.3(3) . 1_565 ?
C26 C25A C25 13.9(18) 1_565 1_565 ?
C27 C25A C25 105.9(12) 1_565 1_565 ?
F1 C25A C25 112.0(10) . 1_565 ?
F2 C25A C25 93.0(10) 1_565 1_565 ?
C24A C25A C25 125.5(9) . 1_565 ?
C26A C25A C25 9.0(11) . 1_565 ?
F3 C25A C25 149.9(9) 1_565 1_565 ?
C25 C26A C26 137(5) 1_565 1_565 ?
C25 C26A F2A 46(3) 1_565 . ?
C26 C26A F2A 106.4(14) 1_565 . ?
C25 C26A C25A 149(4) 1_565 . ?
C26 C26A C25A 12.2(15) 1_565 . ?
F2A C26A C25A 117.7(5) . . ?
C25 C26A C27A 82(3) 1_565 . ?
C26 C26A C27A 131.0(14) 1_565 . ?
F2A C26A C27A 122.3(5) . . ?
C25A C26A C27A 120.0 . . ?
C25 C26A C24 60(3) 1_565 1_565 ?
C26 C26A C24 148.0(18) 1_565 1_565 ?
F2A C26A C24 102.1(4) . 1_565 ?
C25A C26A C24 139.1(3) . 1_565 ?
C27A C26A C24 21.8(3) . 1_565 ?
C25 C26A F1A 31(3) 1_565 1_565 ?
C26 C26A F1A 114.2(15) 1_565 1_565 ?
F2A C26A F1A 16.0(4) . 1_565 ?
C25A C26A F1A 126.3(4) . 1_565 ?
C27A C26A F1A 111.9(4) . 1_565 ?
C24 C26A F1A 90.4(4) 1_565 1_565 ?
C25 C26A C27 155(5) 1_565 1_565 ?
C26 C26A C27 44.9(8) 1_565 1_565 ?
F2A C26A C27 151.0(7) . 1_565 ?
C25A C26A C27 33.3(6) . 1_565 ?
C27A C26A C27 86.7(6) . 1_565 ?
C24 C26A C27 106.6(7) 1_565 1_565 ?
F1A C26A C27 157.6(8) 1_565 1_565 ?
C24 C27A C29 114.9(17) 1_565 1_565 ?
C24 C27A F3A 31.9(9) 1_565 . ?
C29 C27A F3A 101.0(5) 1_565 . ?
C24 C27A C28A 135.4(10) 1_565 . ?
C29 C27A C28A 21.3(7) 1_565 . ?
F3A C27A C28A 121.3(5) . . ?
C24 C27A C26A 97.5(9) 1_565 . ?
C29 C27A C26A 139.7(6) 1_565 . ?
F3A C27A C26A 118.7(5) . . ?
C28A C27A C26A 120.0 . . ?
C24 C27A C25 74.3(10) 1_565 1_565 ?
C29 C27A C25 156(3) 1_565 1_565 ?
F3A C27A C25 97.2(4) . 1_565 ?
C28A C27A C25 140.6(5) . 1_565 ?
C26A C27A C25 23.2(6) . 1_565 ?
C24 C27A C28 153(2) 1_565 1_565 ?
C29 C27A C28 47.4(5) 1_565 1_565 ?
F3A C27A C28 147.9(7) . 1_565 ?
C28A C27A C28 26.7(6) . 1_565 ?
C26A C27A C28 93.3(6) . 1_565 ?
C25 C27A C28 114.6(8) 1_565 1_565 ?
C24 C27A Au1 24.4(9) 1_565 1_565 ?
C29 C27A Au1 103.2(4) 1_565 1_565 ?
F3A C27A Au1 7.7(3) . 1_565 ?
C28A C27A Au1 124.2(3) . 1_565 ?
C26A C27A Au1 115.3(3) . 1_565 ?
C25 C27A Au1 92.9(3) 1_565 1_565 ?
C28 C27A Au1 150.6(6) 1_565 1_565 ?
C29 C28A C28 146(4) 1_565 1_565 ?
C29 C28A F4A 80(3) 1_565 . ?
C28 C28A F4A 132.5(16) 1_565 . ?
C29 C28A C27A 41(3) 1_565 . ?
C28 C28A C27A 108.2(15) 1_565 . ?
F4A C28A C27A 119.3(5) . . ?
C29 C28A C29A 156(3) 1_565 . ?
C28 C28A C29A 11.9(16) 1_565 . ?
F4A C28A C29A 120.7(5) . . ?
C27A C28A C29A 120.0 . . ?
C29 C28A F5 59(3) 1_565 1_565 ?
C28 C28A F5 152.0(16) 1_565 1_565 ?
F4A C28A F5 21.0(4) . 1_565 ?
C27A C28A F5 99.4(5) . 1_565 ?
C29A C28A F5 140.1(5) . 1_565 ?
C29 C28A C24 29(2) 1_565 1_565 ?
C28 C28A C24 118.6(17) 1_565 1_565 ?
F4A C28A C24 108.8(5) . 1_565 ?
C27A C28A C24 12.9(3) . 1_565 ?
C29A C28A C24 130.0(3) . 1_565 ?
F5 C28A C24 88.3(5) 1_565 1_565 ?
C29 C28A F4 163(3) 1_565 1_565 ?
C28 C28A F4 47.0(15) 1_565 1_565 ?
F4A C28A F4 85.5(5) . 1_565 ?
C27A C28A F4 155.0(3) . 1_565 ?
C29A C28A F4 35.3(3) . 1_565 ?
F5 C28A F4 105.5(5) 1_565 1_565 ?
C24 C28A F4 164.9(4) 1_565 1_565 ?
C28 C29A F4 115(3) 1_565 1_565 ?
C28 C29A F5A 137(2) 1_565 . ?
F4 C29A F5A 22.3(6) 1_565 . ?
C28 C29A C28A 19(2) 1_565 . ?
F4 C29A C28A 96.8(7) 1_565 . ?
F5A C29A C28A 118.5(6) . . ?
C28 C29A C24A 101(2) 1_565 . ?
F4 C29A C24A 142.9(7) 1_565 . ?
F5A C29A C24A 121.5(6) . . ?
C28A C29A C24A 120.0 . . ?
C28 C29A C27 79(2) 1_565 1_565 ?
F4 C29A C27 164.0(8) 1_565 1_565 ?
F5A C29A C27 144.0(6) . 1_565 ?
C28A C29A C27 97.4(2) . 1_565 ?
C24A C29A C27 22.6(3) . 1_565 ?
C28 C29A C29 14.5(16) 1_565 1_565 ?
F4 C29A C29 102.9(11) 1_565 1_565 ?
F5A C29A C29 124.2(10) . 1_565 ?
C28A C29A C29 6.8(10) . 1_565 ?
C24A C29A C29 114.2(8) . 1_565 ?
C27 C29A C29 91.8(9) 1_565 1_565 ?
F8A Au2 F8 176.1(3) 1_545 1_565 ?
F8A Au2 C33 174.5(5) 1_545 1_565 ?
F8 Au2 C33 2.0(6) 1_565 1_565 ?
F8A Au2 C33A 3.5(6) 1_545 1_545 ?
F8 Au2 C33A 178.8(6) 1_565 1_545 ?
C33 Au2 C33A 178.0(7) 1_565 1_545 ?
F8A Au2 C30A 173.5(3) 1_545 . ?
F8 Au2 C30A 3.2(3) 1_565 . ?
C33 Au2 C30A 1.1(5) 1_565 . ?
C33A Au2 C30A 176.9(7) 1_545 . ?
F8A Au2 C30 5.3(3) 1_545 . ?
F8 Au2 C30 178.5(3) 1_565 . ?
C33 Au2 C30 179.0(8) 1_565 . ?
C33A Au2 C30 2.1(5) 1_545 . ?
C30A Au2 C30 178.0(3) . . ?
F7A F6 C32A 121(2) 1_545 1_545 ?
F7A F6 C31 102(2) 1_545 . ?
C32A F6 C31 20.3(6) 1_545 . ?
F7 F6A C32 107(2) 1_565 1_565 ?
F7 F6A C31A 87.1(17) 1_565 . ?
C32 F6A C31A 21.6(6) 1_565 . ?
F6 F7A C32A 46.2(18) 1_565 . ?
F6 F7A C31 60(2) 1_565 1_565 ?
C32A F7A C31 14.4(8) . 1_565 ?
F6A F7 C32 57.2(16) 1_545 . ?
F6A F7 C31A 73(2) 1_545 1_545 ?
C32 F7 C31A 17.5(8) . 1_545 ?
C33A F8A Au2 173.1(6) . 1_565 ?
C33A F8A C30 7.2(5) . 1_565 ?
Au2 F8A C30 166.3(8) 1_565 1_565 ?
C33A F8A C34A 30.3(2) . . ?
Au2 F8A C34A 154.9(4) 1_565 . ?
C30 F8A C34A 37.4(5) 1_565 . ?
C33 F8 C30A 4.2(7) . 1_545 ?
C33 F8 Au2 176.0(6) . 1_545 ?
C30A F8 Au2 171.8(9) 1_545 1_545 ?
C33 F8 C32 31.1(3) . . ?
C30A F8 C32 33.5(5) 1_545 . ?
Au2 F8 C32 150.8(4) 1_545 . ?
F10 F9A C34A 106.5(14) 1_565 . ?
F10 F9A C35 82.8(14) 1_565 1_565 ?
C34A F9A C35 24.1(4) . 1_565 ?
F10A F9 C34 53.9(14) 1_545 . ?
F10A F9 C35A 70.0(16) 1_545 1_545 ?
C34 F9 C35A 16.5(7) . 1_545 ?
F9A F10 C34A 55.8(13) 1_545 1_545 ?
F9A F10 C35 74.7(13) 1_545 . ?
C34A F10 C35 19.3(6) 1_545 . ?
F9 F10A C34 111.1(16) 1_565 1_565 ?
F9 F10A C35A 89.1(15) 1_565 . ?
C34 F10A C35A 22.4(5) 1_565 . ?
F9 F10A C35 139.2(17) 1_565 1_565 ?
C34 F10A C35 29.7(3) 1_565 1_565 ?
C35A F10A C35 52.0(7) . 1_565 ?
C33A C30 C34A 35.3(16) 1_545 1_545 ?
C33A C30 F8A 161(2) 1_545 1_545 ?
C34A C30 F8A 126.4(9) 1_545 1_545 ?
C33A C30 C32A 54.3(16) 1_545 1_545 ?
C34A C30 C32A 89.5(2) 1_545 1_545 ?
F8A C30 C32A 144.0(10) 1_545 1_545 ?
C33A C30 C31 71(2) 1_545 . ?
C34A C30 C31 105.9(6) 1_545 . ?
F8A C30 C31 127.7(7) 1_545 . ?
C32A C30 C31 16.9(7) 1_545 . ?
C33A C30 C35 49(2) 1_545 . ?
C34A C30 C35 14.2(6) 1_545 . ?
F8A C30 C35 112.3(7) 1_545 . ?
C32A C30 C35 103.5(6) 1_545 . ?
C31 C30 C35 120.0 . . ?
C33A C30 C35A 14.8(17) 1_545 1_545 ?
C34A C30 C35A 20.57(11) 1_545 1_545 ?
F8A C30 C35A 146.9(8) 1_545 1_545 ?
C32A C30 C35A 69.0(2) 1_545 1_545 ?
C31 C30 C35A 85.3(5) . 1_545 ?
C35 C30 C35A 34.7(5) . 1_545 ?
C33A C30 Au2 169(2) 1_545 . ?
C34A C30 Au2 134.1(7) 1_545 . ?
F8A C30 Au2 8.4(5) 1_545 . ?
C32A C30 Au2 136.3(7) 1_545 . ?
C31 C30 Au2 119.7(3) . . ?
C35 C30 Au2 120.2(3) . . ?
C35A C30 Au2 154.7(6) 1_545 . ?
C32A C31 C31A 12(2) 1_545 1_545 ?
C32A C31 F6 109(3) 1_545 . ?
C31A C31 F6 102.7(10) 1_545 . ?
C32A C31 C30 110(2) 1_545 . ?
C31A C31 C30 118.4(8) 1_545 . ?
F6 C31 C30 137.3(6) . . ?
C32A C31 C32 16(3) 1_545 . ?
C31A C31 C32 4.1(12) 1_545 . ?
F6 C31 C32 101.8(6) . . ?
C30 C31 C32 120.0 . . ?
C32A C31 C33A 88(3) 1_545 1_545 ?
C31A C31 C33A 96.3(9) 1_545 1_545 ?
F6 C31 C33A 158.0(9) . 1_545 ?
C30 C31 C33A 22.2(2) . 1_545 ?
C32 C31 C33A 97.8(2) . 1_545 ?
C32A C31 F7A 126(3) 1_545 1_545 ?
C31A C31 F7A 118.9(10) 1_545 1_545 ?
F6 C31 F7A 18.4(6) . 1_545 ?
C30 C31 F7A 122.6(6) . 1_545 ?
C32 C31 F7A 117.4(6) . 1_545 ?
C33A C31 F7A 144.8(6) 1_545 1_545 ?
C32A C31 C30A 19(3) 1_545 1_545 ?
C31A C31 C30A 24.0(7) 1_545 1_545 ?
F6 C31 C30A 126.6(6) . 1_545 ?
C30 C31 C30A 94.64(17) . 1_545 ?
C32 C31 C30A 25.37(17) . 1_545 ?
C33A C31 C30A 72.5(3) 1_545 1_545 ?
F7A C31 C30A 142.7(5) 1_545 1_545 ?
C31A C32 C30A 41(3) 1_545 1_545 ?
C31A C32 F6A 65(3) 1_545 1_545 ?
C30A C32 F6A 103.4(5) 1_545 1_545 ?
C31A C32 F7 51(3) 1_545 . ?
C30A C32 F7 91.0(4) 1_545 . ?
F6A C32 F7 16.1(4) 1_545 . ?
C31A C32 C31 165(4) 1_545 . ?
C30A C32 C31 134.5(2) 1_545 . ?
F6A C32 C31 122.1(5) 1_545 . ?
F7 C32 C31 133.5(5) . . ?
C31A C32 C33 56(3) 1_545 . ?
C30A C32 C33 14.6(2) 1_545 . ?
F6A C32 C33 117.9(5) 1_545 . ?
F7 C32 C33 105.6(5) . . ?
C31 C32 C33 120.0 . . ?
C31A C32 F8 28(3) 1_545 . ?
C30A C32 F8 15.1(2) 1_545 . ?
F6A C32 F8 88.4(5) 1_545 . ?
F7 C32 F8 76.5(4) . . ?
C31 C32 F8 149.5(2) . . ?
C33 C32 F8 29.5(2) . . ?
C31A C32 C32A 156(6) 1_545 1_545 ?
C30A C32 C32A 128.6(15) 1_545 1_545 ?
F6A C32 C32A 127.3(15) 1_545 1_545 ?
F7 C32 C32A 136.6(15) . 1_545 ?
C31 C32 C32A 8.5(18) . 1_545 ?
C33 C32 C32A 114.5(14) . 1_545 ?
F8 C32 C32A 143.6(14) . 1_545 ?
C30A C33 F8 6.6(11) 1_545 . ?
C30A C33 C34 116.7(10) 1_545 . ?
F8 C33 C34 120.5(5) . . ?
C30A C33 C32 123.0(10) 1_545 . ?
F8 C33 C32 119.5(5) . . ?
C34 C33 C32 120.0 . . ?
C30A C33 C35A 93.9(10) 1_545 1_545 ?
F8 C33 C35A 97.3(4) . 1_545 ?
C34 C33 C35A 23.3(3) . 1_545 ?
C32 C33 C35A 143.1(3) . 1_545 ?
C30A C33 C31A 102.8(11) 1_545 1_545 ?
F8 C33 C31A 99.8(4) . 1_545 ?
C34 C33 C31A 139.3(4) . 1_545 ?
C32 C33 C31A 20.5(6) . 1_545 ?
C35A C33 C31A 162.4(11) 1_545 1_545 ?
C30A C33 Au2 4.6(12) 1_545 1_545 ?
F8 C33 Au2 2.0(3) . 1_545 ?
C34 C33 Au2 119.5(3) . 1_545 ?
C32 C33 Au2 120.5(3) . 1_545 ?
C35A C33 Au2 96.4(3) 1_545 1_545 ?
C31A C33 Au2 100.6(3) 1_545 1_545 ?
C35A C34 F10A 56(3) 1_545 1_545 ?
C35A C34 F9 41(3) 1_545 . ?
F10A C34 F9 15.0(4) 1_545 . ?
C35A C34 C30A 49(3) 1_545 1_545 ?
F10A C34 C30A 104.1(5) 1_545 1_545 ?
F9 C34 C30A 89.9(4) . 1_545 ?
C35A C34 C35 174(4) 1_545 . ?
F10A C34 C35 120.0(5) 1_545 . ?
F9 C34 C35 134.3(4) . . ?
C30A C34 C35 135.8(3) 1_545 . ?
C35A C34 C33 65(3) 1_545 . ?
F10A C34 C33 120.0(5) 1_545 . ?
F9 C34 C33 105.6(4) . . ?
C30A C34 C33 15.9(3) 1_545 . ?
C35 C34 C33 120.0 . . ?
C35A C34 C34A 167(5) 1_545 1_545 ?
F10A C34 C34A 114.8(15) 1_545 1_545 ?
F9 C34 C34A 128.7(15) . 1_545 ?
C30A C34 C34A 141.0(16) 1_545 1_545 ?
C35 C34 C34A 6.5(17) . 1_545 ?
C33 C34 C34A 125.1(15) . 1_545 ?
C34A C35 C35A 8.3(17) 1_545 1_545 ?
C34A C35 F9A 88(2) 1_545 1_545 ?
C35A C35 F9A 95.2(10) 1_545 1_545 ?
C34A C35 C34 10(3) 1_545 . ?
C35A C35 C34 1.7(10) 1_545 . ?
F9A C35 C34 96.6(5) 1_545 . ?
C34A C35 C30 128(2) 1_545 . ?
C35A C35 C30 121.2(8) 1_545 . ?
F9A C35 C30 143.1(5) 1_545 . ?
C34 C35 C30 120.0 . . ?
C34A C35 F10 110(2) 1_545 . ?
C35A C35 F10 117.0(9) 1_545 . ?
F9A C35 F10 22.5(4) 1_545 . ?
C34 C35 F10 118.2(5) . . ?
C30 C35 F10 121.8(5) . . ?
C34A C35 C33A 107(2) 1_545 1_545 ?
C35A C35 C33A 100.5(10) 1_545 1_545 ?
F9A C35 C33A 163.6(7) 1_545 1_545 ?
C34 C35 C33A 99.2(3) . 1_545 ?
C30 C35 C33A 20.8(3) . 1_545 ?
F10 C35 C33A 142.5(6) . 1_545 ?
C34A C35 F10A 23(2) 1_545 1_545 ?
C35A C35 F10A 29.1(8) 1_545 1_545 ?
F9A C35 F10A 66.5(5) 1_545 1_545 ?
C34 C35 F10A 30.3(3) . 1_545 ?
C30 C35 F10A 150.3(3) . 1_545 ?
F10 C35 F10A 87.9(5) . 1_545 ?
C33A C35 F10A 129.5(4) 1_545 1_545 ?
C34A C35 C30A 33(2) 1_545 1_545 ?
C35A C35 C30A 25.7(7) 1_545 1_545 ?
F9A C35 C30A 120.9(5) 1_545 1_545 ?
C34 C35 C30A 24.35(18) . 1_545 ?
C30 C35 C30A 95.66(18) . 1_545 ?
F10 C35 C30A 142.5(5) . 1_545 ?
C33A C35 C30A 74.9(4) 1_545 1_545 ?
F10A C35 C30A 54.6(2) 1_545 1_545 ?
C33 C30A C32 42.5(17) 1_565 1_565 ?
C33 C30A C34 47.4(17) 1_565 1_565 ?
C32 C30A C34 89.7(2) 1_565 1_565 ?
C33 C30A F8 169(3) 1_565 1_565 ?
C32 C30A F8 131.4(9) 1_565 1_565 ?
C34 C30A F8 138.3(9) 1_565 1_565 ?
C33 C30A C31A 56(2) 1_565 . ?
C32 C30A C31A 13.8(7) 1_565 . ?
C34 C30A C31A 102.7(6) 1_565 . ?
F8 C30A C31A 118.8(7) 1_565 . ?
C33 C30A C35A 64(2) 1_565 . ?
C32 C30A C35A 106.8(6) 1_565 . ?
C34 C30A C35A 17.3(6) 1_565 . ?
F8 C30A C35A 121.0(7) 1_565 . ?
C31A C30A C35A 120.0 . . ?
C33 C30A C31 22.6(18) 1_565 1_565 ?
C32 C30A C31 20.17(13) 1_565 1_565 ?
C34 C30A C31 69.52(19) 1_565 1_565 ?
F8 C30A C31 151.5(9) 1_565 1_565 ?
C31A C30A C31 33.3(5) . 1_565 ?
C35A C30A C31 86.7(5) . 1_565 ?
C33 C30A C35 27.8(18) 1_565 1_565 ?
C32 C30A C35 69.84(19) 1_565 1_565 ?
C34 C30A C35 19.86(13) 1_565 1_565 ?
F8 C30A C35 158.0(8) 1_565 1_565 ?
C31A C30A C35 82.9(5) . 1_565 ?
C35A C30A C35 37.2(5) . 1_565 ?
C31 C30A C35 49.68(8) 1_565 1_565 ?
C33 C30A Au2 174(3) 1_565 . ?
C32 C30A Au2 134.3(7) 1_565 . ?
C34 C30A Au2 136.0(7) 1_565 . ?
F8 C30A Au2 5.1(6) 1_565 . ?
C31A C30A Au2 121.3(3) . . ?
C35A C30A Au2 118.7(3) . . ?
C31 C30A Au2 154.5(6) 1_565 . ?
C35 C30A Au2 155.8(6) 1_565 . ?
C32 C31A C31 11(2) 1_565 1_565 ?
C32 C31A F6A 93(3) 1_565 . ?
C31 C31A F6A 99.2(10) 1_565 . ?
C32 C31A C30A 125(3) 1_565 . ?
C31 C31A C30A 122.7(8) 1_565 . ?
F6A C31A C30A 136.0(6) . . ?
C32 C31A C32A 15(3) 1_565 . ?
C31 C31A C32A 4.3(11) 1_565 . ?
F6A C31A C32A 102.5(6) . . ?
C30A C31A C32A 120.0 . . ?
C32 C31A F7 112(3) 1_565 1_565 ?
C31 C31A F7 115.7(9) 1_565 1_565 ?
F6A C31A F7 20.3(5) . 1_565 ?
C30A C31A F7 121.6(5) . 1_565 ?
C32A C31A F7 118.4(5) . 1_565 ?
C32 C31A C33 104(3) 1_565 1_565 ?
C31 C31A C33 101.4(10) 1_565 1_565 ?
F6A C31A C33 154.5(10) . 1_565 ?
C30A C31A C33 21.3(3) . 1_565 ?
C32A C31A C33 98.8(3) . 1_565 ?
F7 C31A C33 142.8(6) 1_565 1_565 ?
C31 C32A F6 51(3) 1_565 1_565 ?
C31 C32A F7A 39(3) 1_565 . ?
F6 C32A F7A 12.5(5) 1_565 . ?
C31 C32A C30 53(3) 1_565 1_565 ?
F6 C32A C30 102.3(5) 1_565 1_565 ?
F7A C32A C30 91.8(4) . 1_565 ?
C31 C32A C31A 164(4) 1_565 . ?
F6 C32A C31A 119.9(5) 1_565 . ?
F7A C32A C31A 129.8(5) . . ?
C30 C32A C31A 137.8(3) 1_565 . ?
C31 C32A C33A 71(3) 1_565 . ?
F6 C32A C33A 120.1(5) 1_565 . ?
F7A C32A C33A 109.6(5) . . ?
C30 C32A C33A 17.9(3) 1_565 . ?
C31A C32A C33A 120.0 . . ?
C31 C32A C32 156(6) 1_565 1_565 ?
F6 C32A C32 116.3(14) 1_565 1_565 ?
F7A C32A C32 125.0(14) . 1_565 ?
C30 C32A C32 140.4(15) 1_565 1_565 ?
C31A C32A C32 8.3(18) . 1_565 ?
C33A C32A C32 123.0(14) . 1_565 ?
C30 C33A F8A 11.3(8) 1_565 . ?
C30 C33A C34A 132.1(10) 1_565 . ?
F8A C33A C34A 120.9(5) . . ?
C30 C33A C32A 107.9(10) 1_565 . ?
F8A C33A C32A 119.1(5) . . ?
C34A C33A C32A 120.0 . . ?
C30 C33A C31 87.1(10) 1_565 1_565 ?
F8A C33A C31 98.4(4) . 1_565 ?
C34A C33A C31 140.5(3) . 1_565 ?
C32A C33A C31 21.2(4) . 1_565 ?
C30 C33A C35 109.9(11) 1_565 1_565 ?
F8A C33A C35 98.7(5) . 1_565 ?
C34A C33A C35 22.4(4) . 1_565 ?
C32A C33A C35 142.1(3) . 1_565 ?
C31 C33A C35 162.9(6) 1_565 1_565 ?
C30 C33A Au2 8.4(9) 1_565 1_565 ?
F8A C33A Au2 3.4(3) . 1_565 ?
C34A C33A Au2 123.6(3) . 1_565 ?
C32A C33A Au2 116.3(3) . 1_565 ?
C31 C33A Au2 95.5(3) 1_565 1_565 ?
C35 C33A Au2 101.5(3) 1_565 1_565 ?
C35 C34A C30 38(2) 1_565 1_565 ?
C35 C34A F9A 68(3) 1_565 . ?
C30 C34A F9A 105.4(5) 1_565 . ?
C35 C34A F10 51(3) 1_565 1_565 ?
C30 C34A F10 88.4(4) 1_565 1_565 ?
F9A C34A F10 17.7(4) . 1_565 ?
C35 C34A C33A 50(3) 1_565 . ?
C30 C34A C33A 12.6(3) 1_565 . ?
F9A C34A C33A 117.9(5) . . ?
F10 C34A C33A 100.8(5) 1_565 . ?
C35 C34A C35A 168(3) 1_565 . ?
C30 C34A C35A 132.6(3) 1_565 . ?
F9A C34A C35A 122.0(5) . . ?
F10 C34A C35A 138.7(5) 1_565 . ?
C33A C34A C35A 120.0 . . ?
C35 C34A F8A 22(3) 1_565 . ?
C30 C34A F8A 16.2(2) 1_565 . ?
F9A C34A F8A 89.2(4) . . ?
F10 C34A F8A 72.2(4) 1_565 . ?
C33A C34A F8A 28.8(2) . . ?
C35A C34A F8A 148.8(2) . . ?
C35 C34A C34 163(5) 1_565 1_565 ?
C30 C34A C34 128.6(16) 1_565 1_565 ?
F9A C34A C34 125.9(15) . 1_565 ?
F10 C34A C34 142.0(16) 1_565 1_565 ?
C33A C34A C34 116.0(15) . 1_565 ?
C35A C34A C34 5.0(18) . 1_565 ?
F8A C34A C34 144.7(15) . 1_565 ?
C34 C35A C35 4.4(19) 1_565 1_565 ?
C34 C35A F10A 102(2) 1_565 . ?
C35 C35A F10A 98.9(10) 1_565 . ?
C34 C35A C34A 8(3) 1_565 . ?
C35 C35A C34A 3.3(9) 1_565 . ?
F10A C35A C34A 96.3(6) . . ?
C34 C35A C30A 114(2) 1_565 . ?
C35 C35A C30A 117.2(8) 1_565 . ?
F10A C35A C30A 143.0(6) . . ?
C34A C35A C30A 120.0 . . ?
C34 C35A C33 92(2) 1_565 1_565 ?
C35 C35A C33 95.5(9) 1_565 1_565 ?
F10A C35A C33 164.6(8) . 1_565 ?
C34A C35A C33 98.3(2) . 1_565 ?
C30A C35A C33 21.8(3) . 1_565 ?
C34 C35A F9 122(2) 1_565 1_565 ?
C35 C35A F9 119.2(10) 1_565 1_565 ?
F10A C35A F9 20.9(5) . 1_565 ?
C34A C35A F9 116.4(6) . 1_565 ?
C30A C35A F9 123.6(6) . 1_565 ?
C33 C35A F9 145.3(6) 1_565 1_565 ?
C34 C35A C30 21(2) 1_565 1_565 ?
C35 C35A C30 24.1(7) 1_565 1_565 ?
F10A C35A C30 123.0(6) . 1_565 ?
C34A C35A C30 26.83(18) . 1_565 ?
C30A C35A C30 93.17(18) . 1_565 ?
C33 C35A C30 71.5(3) 1_565 1_565 ?
F9 C35A C30 143.2(5) 1_565 1_565 ?

loop_
_geom_bond_atom_site_label_1
_geom_bond_atom_site_label_2
_geom_bond_distance
_geom_bond_site_symmetry_2
_geom_bond_publ_flag
Pt1 N2 1.965(4) . ?
Pt1 C16 1.991(5) . ?
Pt1 N3 2.019(4) . ?
Pt1 N1 2.022(4) . ?
N1 C1 1.338(6) . ?
N1 C5 1.372(6) . ?
C1 C2 1.383(7) . ?
C1 H1A 0.9500 . ?
N2 C10 1.343(6) . ?
N2 C6 1.344(6) . ?
C2 C3 1.381(7) . ?
C2 H2A 0.9500 . ?
N3 C15 1.349(6) . ?
N3 C11 1.370(6) . ?
C3 C4 1.388(7) . ?
C3 H3A 0.9500 . ?
C4 C5 1.386(6) . ?
C4 H4A 0.9500 . ?
C5 C6 1.477(6) . ?
C6 C7 1.385(6) . ?
C7 C8 1.380(7) . ?
C7 H7A 0.9500 . ?
C8 C9 1.391(7) . ?
C8 H8A 0.9500 . ?
C9 C10 1.395(6) . ?
C9 H9A 0.9500 . ?
C10 C11 1.484(6) . ?
C11 C12 1.380(6) . ?
C12 C13 1.388(7) . ?
C12 H12A 0.9500 . ?
C13 C14 1.388(7) . ?
C13 H13A 0.9500 . ?
C14 C15 1.387(6) . ?
C14 H14A 0.9500 . ?
C15 H15A 0.9500 . ?
C16 C17 1.179(6) . ?
C17 C18 1.450(6) . ?
C18 C19 1.400(6) . ?
C18 C23 1.400(6) . ?
C19 C20 1.379(7) . ?
C19 H19A 0.9500 . ?
C20 C21 1.388(8) . ?
C20 H20A 0.9500 . ?
C21 C22 1.374(8) . ?
C21 H21A 0.9500 . ?
C22 C23 1.378(7) . ?
C22 H22A 0.9500 . ?
C23 H23A 0.9500 . ?
Au1 F3A 1.341(6) 1_545 ?
Au1 F3 1.342(8) 1_565 ?
Au1 C24 2.101(6) . ?
Au1 C24A 2.121(5) . ?
Au1 C27A 2.626(5) 1_545 ?
Au1 C27 2.641(6) 1_565 ?
F1 F2 0.442(11) 1_565 ?
F1 C25A 1.285(7) . ?
F1 C26 1.46(2) 1_565 ?
F1A F2A 0.553(9) 1_545 ?
F1A C25 1.277(9) . ?
F1A C26A 1.73(2) 1_545 ?
F2A F1A 0.553(9) 1_565 ?
F2A C25 1.06(3) 1_565 ?
F2A C26A 1.382(7) . ?
F2A C26 1.862(12) 1_565 ?
F2 F1 0.442(10) 1_545 ?
F2 C26 1.364(9) . ?
F2 C25A 1.36(3) 1_545 ?
F3A C24 0.864(7) 1_565 ?
F3A C27A 1.308(8) . ?
F3A Au1 1.341(6) 1_565 ?
F3A C29 1.82(2) 1_565 ?
F3 C24A 0.835(8) 1_545 ?
F3 C27 1.323(9) . ?
F3 Au1 1.342(8) 1_545 ?
F3 C25A 1.858(19) 1_545 ?
F4A F5 0.537(8) 1_565 ?
F4A C28A 1.319(7) . ?
F4A C29 1.34(3) 1_565 ?
F4 F5A 0.488(11) 1_545 ?
F4 C29A 1.08(3) 1_545 ?
F4 C28 1.415(10) . ?
F4 C28A 1.861(13) 1_545 ?
F5 F4A 0.537(8) 1_545 ?
F5 C29 1.293(8) . ?
F5 C28A 1.488(19) 1_545 ?
F5A F4 0.488(11) 1_565 ?
F5A C29A 1.266(9) . ?
F5A C28 1.72(2) 1_565 ?
C24 C27A 0.592(13) 1_545 ?
C24 F3A 0.864(8) 1_545 ?
C24 C25 1.3900 . ?
C24 C29 1.3900 . ?
C24 C26A 1.580(14) 1_545 ?
C24 C28A 1.859(15) 1_545 ?
C25 C26A 0.569(16) 1_545 ?
C25 F2A 1.065(7) 1_545 ?
C25 C26 1.3900 . ?
C25 C27A 1.43(2) 1_545 ?
C25 C25A 1.899(9) 1_545 ?
C26 C25A 0.531(14) 1_545 ?
C26 C26A 0.917(8) 1_545 ?
C26 C27 1.3900 . ?
C26 F1 1.458(8) 1_545 ?
C26 C24A 1.824(8) 1_545 ?
C26 F2A 1.862(10) 1_545 ?
C27 C24A 0.546(6) 1_545 ?
C27 C25A 1.05(3) 1_545 ?
C27 C28 1.3900 . ?
C27 C29A 1.39(3) 1_545 ?
C27 C26A 1.879(15) 1_545 ?
C27 Au1 2.641(6) 1_545 ?
C28 C29A 0.559(8) 1_545 ?
C28 C28A 0.880(11) 1_545 ?
C28 C29 1.3900 . ?
C28 C24A 1.596(8) 1_545 ?
C28 F5A 1.719(10) 1_545 ?
C28 C27A 1.863(11) 1_545 ?
C29 C28A 0.569(9) 1_545 ?
C29 C27A 1.03(2) 1_545 ?
C29 F4A 1.343(8) 1_545 ?
C29 F3A 1.815(9) 1_545 ?
C29 C29A 1.924(7) 1_545 ?
C24A C27 0.546(9) 1_565 ?
C24A F3 0.835(8) 1_565 ?
C24A C25A 1.3900 . ?
C24A C29A 1.3900 . ?
C24A C28 1.596(15) 1_565 ?
C24A C26 1.824(16) 1_565 ?
C25A C26 0.531(8) 1_565 ?
C25A C27 1.05(2) 1_565 ?
C25A F2 1.360(9) 1_565 ?
C25A C26A 1.3900 . ?
C25A F3 1.858(10) 1_565 ?
C25A C25 1.899(7) 1_565 ?
C26A C25 0.569(16) 1_565 ?
C26A C26 0.917(13) 1_565 ?
C26A C27A 1.3900 . ?
C26A C24 1.580(8) 1_565 ?
C26A F1A 1.730(9) 1_565 ?
C26A C27 1.879(12) 1_565 ?
C27A C24 0.592(6) 1_565 ?
C27A C29 1.03(3) 1_565 ?
C27A C28A 1.3900 . ?
C27A C25 1.43(3) 1_565 ?
C27A C28 1.863(16) 1_565 ?
C27A Au1 2.626(5) 1_565 ?
C28A C29 0.569(15) 1_565 ?
C28A C28 0.880(7) 1_565 ?
C28A C29A 1.3900 . ?
C28A F5 1.488(8) 1_565 ?
C28A C24 1.859(7) 1_565 ?
C28A F4 1.861(11) 1_565 ?
C29A C28 0.559(12) 1_565 ?
C29A F4 1.083(9) 1_565 ?
C29A C27 1.39(2) 1_565 ?
C29A C29 1.924(8) 1_565 ?
Au2 F8A 1.303(5) 1_545 ?
Au2 F8 1.300(6) 1_565 ?
Au2 C33 2.624(5) 1_565 ?
Au2 C33A 2.627(5) 1_545 ?
Au2 C30A 2.109(5) . ?
Au2 C30 2.109(5) . ?
F6 F7A 0.411(11) 1_545 ?
F6 C32A 1.37(2) 1_545 ?
F6 C31 1.124(8) . ?
F6A F7 0.449(10) 1_565 ?
F6A C32 1.36(2) 1_565 ?
F6A C31A 1.235(8) . ?
F7A F6 0.411(11) 1_565 ?
F7A C32A 1.624(9) . ?
F7A C31 1.27(2) 1_565 ?
F7 F6A 0.449(10) 1_545 ?
F7 C32 1.551(9) . ?
F7 C31A 1.29(2) 1_545 ?
F8A C33A 1.328(6) . ?
F8A Au2 1.303(5) 1_565 ?
F8A C30 0.820(6) 1_565 ?
F8A C34A 2.365(8) . ?
F8 C33 1.325(6) . ?
F8 C30A 0.813(7) 1_545 ?
F8 Au2 1.300(6) 1_545 ?
F8 C32 2.346(8) . ?
F9A F10 0.500(8) 1_565 ?
F9A C34A 1.359(8) . ?
F9A C35 1.26(3) 1_565 ?
F9 F10A 0.454(10) 1_545 ?
F9 C34 1.633(8) . ?
F9 C35A 1.27(2) 1_545 ?
F10 F9A 0.500(8) 1_545 ?
F10 C34A 1.576(19) 1_545 ?
F10 C35 1.296(7) . ?
F10A F9 0.454(10) 1_565 ?
F10A C34 1.41(2) 1_565 ?
F10A C35A 1.194(7) . ?
F10A C35 2.428(18) 1_565 ?
C30 C33A 0.525(6) 1_545 ?
C30 C34A 1.785(14) 1_545 ?
C30 F8A 0.820(6) 1_545 ?
C30 C32A 1.630(13) 1_545 ?
C30 C31 1.3900 . ?
C30 C35 1.3900 . ?
C30 C35A 2.912(9) 1_545 ?
C31 C32A 0.503(11) 1_545 ?
C31 C31A 1.878(8) 1_545 ?
C31 C32 1.3900 . ?
C31 C33A 1.31(2) 1_545 ?
C31 F7A 1.274(9) 1_545 ?
C31 C30A 2.877(6) 1_545 ?
C32 C31A 0.502(13) 1_545 ?
C32 C30A 1.727(8) 1_545 ?
C32 F6A 1.361(8) 1_545 ?
C32 C33 1.3900 . ?
C32 C32A 0.916(8) 1_545 ?
C33 C30A 0.518(5) 1_545 ?
C33 C34 1.3900 . ?
C33 C35A 1.26(3) 1_545 ?
C33 C31A 1.18(3) 1_545 ?
C33 Au2 2.624(5) 1_545 ?
C34 C35A 0.549(7) 1_545 ?
C34 F10A 1.413(8) 1_545 ?
C34 C30A 1.688(7) 1_545 ?
C34 C35 1.3900 . ?
C34 C34A 0.849(8) 1_545 ?
C35 C34A 0.555(7) 1_545 ?
C35 C35A 1.937(6) 1_545 ?
C35 F9A 1.260(8) 1_545 ?
C35 C33A 1.12(2) 1_545 ?
C35 F10A 2.428(10) 1_545 ?
C35 C30A 2.853(6) 1_545 ?
C30A C33 0.518(5) 1_565 ?
C30A C32 1.727(14) 1_565 ?
C30A C34 1.688(14) 1_565 ?
C30A F8 0.813(7) 1_565 ?
C30A C31A 1.3900 . ?
C30A C35A 1.3900 . ?
C30A C31 2.877(9) 1_565 ?
C30A C35 2.853(9) 1_565 ?
C31A C32 0.502(10) 1_565 ?
C31A C31 1.878(7) 1_565 ?
C31A C32A 1.3900 . ?
C31A F7 1.292(8) 1_565 ?
C31A C33 1.18(2) 1_565 ?
C32A C31 0.503(10) 1_565 ?
C32A F6 1.372(9) 1_565 ?
C32A C30 1.630(8) 1_565 ?
C32A C33A 1.3900 . ?
C32A C32 0.916(10) 1_565 ?
C33A C30 0.525(5) 1_565 ?
C33A C34A 1.3900 . ?
C33A C31 1.31(3) 1_565 ?
C33A C35 1.12(3) 1_565 ?
C33A Au2 2.627(5) 1_565 ?
C34A C35 0.555(10) 1_565 ?
C34A C30 1.785(7) 1_565 ?
C34A F10 1.576(8) 1_565 ?
C34A C35A 1.3900 . ?
C34A C34 0.849(6) 1_565 ?
C35A C34 0.549(8) 1_565 ?
C35A C35 1.937(7) 1_565 ?
C35A C33 1.26(2) 1_565 ?
C35A F9 1.271(8) 1_565 ?
C35A C30 2.912(6) 1_565 ?
